data_2000165
loop_
_publ_author_name
'Huang, E. T.'
'Evans, K. L.'
'Fronczek, F. R.'
'Gandour, R. D.'

_publ_section_title
;
 Methyl 2-[(2,6-dimethoxyphenyl)ethynyl]benzoate
;
_journal_issue 12
_journal_name_full 'Acta Crystallographica Section C'
_journal_page_first 2727
_journal_page_last 2729
_journal_paper_doi 10.1107/S0108270191004171
_journal_volume 47
_journal_year 1991
_chemical_formula_sum 'C18 H16 O4'
_space_group_crystal_system orthorhombic
_space_group_IT_number 19
_space_group_name_Hall 'P 2ac 2ab'
_space_group_name_H-M_alt 'P 21 21 21'
_cell_angle_alpha 90
_cell_angle_beta 90
_cell_angle_gamma 90
_cell_formula_units_Z 4
_cell_length_a 7.6025(10)
_cell_length_b 13.948(2)
_cell_length_c 14.428(3)
_cell_volume 1529.9(4)
_diffrn_radiation_type Cu
_diffrn_radiation_wavelength 1.54184
_exptl_absorpt_coefficient_mu 0.705
_exptl_crystal_density_diffrn 1.286
_exptl_crystal_F_000 624
_cod_data_source_file st0498.cif
_cod_data_source_block st0498a
_cod_depositor_comments
;
 Updating space group information and adding the symmetry operation list.

 Antanas Vaitkus,
 2018-06-18
;
_cod_original_cell_volume 1530.0(4)
_cod_original_sg_symbol_H-M P212121
_cod_original_formula_sum C18H16O4
_cod_database_code 2000165

loop_
_space_group_symop_id
_space_group_symop_operation_xyz
1 x,y,z
2 -x+1/2,-y,z+1/2
3 x+1/2,-y+1/2,-z
4 -x,y+1/2,-z+1/2

loop_
_atom_site_label
_atom_site_fract_x
_atom_site_fract_y
_atom_site_fract_z
O1 .1781(2) .49271(7) .21714(7)
O2 .0998(2) .25152(8) .43712(7)
O3 .3408(2) .07613(8) .30840(7)
O4 .3658(2) -.04984(7) .21473(7)
C1 .1166(2) .47070(8) .30307(9)
C2 .0394(2) .53626(9) .36220(10)
C3 -.0179(2) .50620(10) .44720(10)
C4 -.0010(2) .41220(10) .47670(10)
C5 .0759(2) .34630(10) .41727(9)
C6 .1352(2) .37443(8) .32945(8)
C7 .2132(2) .30668(9) .26684(9)
C8 .2797(2) .25091(9) .21461(9)
C9 .3639(2) .19731(9) .14237(9)
C10 .3962(2) .24560(10) .05885(9)
C11 .4734(2) .19990(10) -.01520(10)
C12 .5238(2) .10510(10) -.00790(10)
C13 .4930(2) .05610(10) .07340(10)
C14 .4111(2) .10033(8) .14881(9)
C15 .3708(2) .04360(10) .23294(9)
C16 .1578(3) .58870(10) .18490(10)
C17 .0657(3) .22060(10) .52980(10)
C18 .3186(3) -.11250(10) .29030(10)
H2 .026(2) .5990(10) .3450(10)
H3 -.073(3) .5470(10) .4840(10)
H4 -.043(3) .3870(10) .5360(10)
H10 .366(2) .3140(10) .0566(9)
H11 .492(2) .2320(10) -.0720(10)
H12 .576(3) .0780(10) -.0580(10)
H13 .527(2) -.0090(10) .0840(10)
H16a .217(3) .5930(10) .1250(10)
H16b .038(3) .6170(10) .1840(10)
H16c .224(3) .6330(10) .2210(10)
H17a .095(4) .153(2) .5280(10)
H17b .155(3) .265(2) .5780(10)
H17c -.057(3) .2260(10) .5390(10)
H18a .354(3) -.1810(10) .2800(10)
H18b .417(3) -.1010(10) .3330(10)
H18c .222(3) -.0900(10) .3170(10)
